data_7244076
loop_
_publ_author_name
'Hughes, David S.'
'Bingham, Ann L.'
'Hursthouse, Michael B.'
'Threlfall, Terry L.'
'Bond, Andrew D.'

_publ_section_title
;
 The extensive solid-form landscape of sulfathiazole: geometrical
 similarity and interaction energies
;
_journal_issue 3
_journal_name_full CrystEngComm
_journal_page_first 609
_journal_page_last 619
_journal_paper_doi 10.1039/D1CE01516H
_journal_volume 24
_journal_year 2022
_chemical_formula_moiety '2(C9 H9 N3 O2 S2), C12 H20 N2'
_chemical_formula_sum 'C30 H38 N8 O4 S4'
_chemical_formula_weight 702.92
_chemical_name_common 'Sulfathiazole, dodecanedinitrile solvate'
_chemical_name_systematic 'Sulfathiazole, 1,12-dodecanedinitrile (2:1) solvate'
_space_group_crystal_system monoclinic
_space_group_IT_number 14
_space_group_name_Hall '-P 2yn'
_space_group_name_H-M_alt 'P 1 21/n 1'
_atom_sites_solution_hydrogens mixed
_atom_sites_solution_primary dual
_atom_sites_solution_secondary difmap
_audit_creation_method SHELXL-2018/1
_audit_update_record
;
2021-11-08 deposited with the CCDC.	2021-12-10 downloaded from the CCDC.
;
_cell_angle_alpha 90
_cell_angle_beta 97.776(1)
_cell_angle_gamma 90
_cell_formula_units_Z 2
_cell_length_a 8.6785(2)
_cell_length_b 19.9110(6)
_cell_length_c 10.0217(3)
_cell_measurement_reflns_used 8830
_cell_measurement_temperature 120(2)
_cell_measurement_theta_max 27.48
_cell_measurement_theta_min 2.91
_cell_volume 1715.80(8)
_computing_cell_refinement 'HKL Scalepack (Otwinowski & Minor, 1997)'
_computing_data_collection 'COLLECT (Nonius, 1999)'
_computing_data_reduction 'HKL Denzo and Scalepack (Otwinowski & Minor, 1997)'
_computing_molecular_graphics 'Mercury (Macrae et al., 2008)'
_computing_publication_material SHELXL
_computing_structure_refinement 'SHELXL (Sheldrick, 2015)'
_computing_structure_solution 'SHELXT (Sheldrick, 2015)'
_diffrn_ambient_temperature 120(2)
_diffrn_measured_fraction_theta_full 0.995
_diffrn_measured_fraction_theta_max 0.988
_diffrn_measurement_device_type 'Nonius KappaCCD'
_diffrn_measurement_method '\w and \f-scans'
_diffrn_radiation_type MoK\a
_diffrn_radiation_wavelength 0.71073
_diffrn_reflns_av_R_equivalents 0.0672
_diffrn_reflns_av_unetI/netI 0.0623
_diffrn_reflns_Laue_measured_fraction_full 0.995
_diffrn_reflns_Laue_measured_fraction_max 0.988
_diffrn_reflns_limit_h_max 11
_diffrn_reflns_limit_h_min -11
_diffrn_reflns_limit_k_max 25
_diffrn_reflns_limit_k_min -25
_diffrn_reflns_limit_l_max 12
_diffrn_reflns_limit_l_min -13
_diffrn_reflns_number 12957
_diffrn_reflns_point_group_measured_fraction_full 0.995
_diffrn_reflns_point_group_measured_fraction_max 0.988
_diffrn_reflns_theta_full 25.242
_diffrn_reflns_theta_max 27.485
_diffrn_reflns_theta_min 3.563
_diffrn_source 'Enraf Nonius FR591 rotating anode'
_exptl_absorpt_coefficient_mu 0.324
_exptl_absorpt_correction_T_max 0.986
_exptl_absorpt_correction_T_min 0.856
_exptl_absorpt_correction_type multi-scan
_exptl_absorpt_process_details 'SORTAV (Blessing, 1995)'
_exptl_crystal_colour colourless
_exptl_crystal_density_diffrn 1.361
_exptl_crystal_description block
_exptl_crystal_F_000 740
_exptl_crystal_size_max 0.150
_exptl_crystal_size_mid 0.100
_exptl_crystal_size_min 0.020
_refine_diff_density_max 0.262
_refine_diff_density_min -0.458
_refine_diff_density_rms 0.064
_refine_ls_extinction_method none
_refine_ls_goodness_of_fit_ref 1.023
_refine_ls_hydrogen_treatment mixed
_refine_ls_matrix_type full
_refine_ls_number_parameters 221
_refine_ls_number_reflns 3882
_refine_ls_number_restraints 3
_refine_ls_restrained_S_all 1.023
_refine_ls_R_factor_all 0.0575
_refine_ls_R_factor_gt 0.0397
_refine_ls_shift/su_max 0.000
_refine_ls_shift/su_mean 0.000
_refine_ls_structure_factor_coef Fsqd
_refine_ls_weighting_details 'w=1/[\s^2^(Fo^2^)+(0.0498P)^2^+0.2648P] where P=(Fo^2^+2Fc^2^)/3'
_refine_ls_weighting_scheme calc
_refine_ls_wR_factor_gt 0.0956
_refine_ls_wR_factor_ref 0.1035
_reflns_Friedel_coverage 0.000
_reflns_number_gt 3035
_reflns_number_total 3882
_reflns_threshold_expression 'I > 2\s(I)'
_cod_data_source_file d1ce01516h2.cif
_cod_data_source_block 30
_cod_depositor_comments 'Adding full bibliography for 7244056--7244077.cif.'
_cod_original_sg_symbol_H-M 'P 21/n'
_cod_database_code 7244076
_shelx_space_group_comment
;
The symmetry employed for this shelxl refinement is uniquely defined
by the following loop, which should always be used as a source of
symmetry information in preference to the above space-group names.
They are only intended as comments.
;
_shelx_estimated_absorpt_t_min 0.953
_shelx_estimated_absorpt_t_max 0.994

loop_
_space_group_symop_operation_xyz
'x, y, z'
'-x+1/2, y+1/2, -z+1/2'
'-x, -y, -z'
'x-1/2, -y-1/2, z-1/2'

loop_
_atom_site_label
_atom_site_type_symbol
_atom_site_fract_x
_atom_site_fract_y
_atom_site_fract_z
_atom_site_U_iso_or_equiv
_atom_site_adp_type
_atom_site_occupancy
_atom_site_site_symmetry_order
_atom_site_calc_flag
_atom_site_refinement_flags_posn
_atom_site_refinement_flags_adp
_atom_site_refinement_flags_occupancy
_atom_site_disorder_assembly
_atom_site_disorder_group
S11 S 0.52263(5) 0.15342(2) 0.41106(4) 0.02137(13) Uani 1 1 d . . . . .
S12 S 0.67749(5) 0.14195(2) 0.73267(5) 0.02678(14) Uani 1 1 d . . . . .
O11 O 0.50005(14) 0.13263(6) 0.27174(12) 0.0276(3) Uani 1 1 d . . . . .
O12 O 0.65141(13) 0.19788(6) 0.45492(13) 0.0297(3) Uani 1 1 d . . . . .
N11 N -0.05957(17) 0.27514(9) 0.54094(17) 0.0320(4) Uani 1 1 d D . . . .
H10 H -0.061(2) 0.3018(10) 0.6099(18) 0.039(6) Uiso 1 1 d D . . . .
H11 H -0.1460(19) 0.2526(9) 0.5178(19) 0.045(6) Uiso 1 1 d D . . . .
N12 N 0.53710(15) 0.08363(7) 0.49246(13) 0.0211(3) Uani 1 1 d . . . . .
N13 N 0.59668(16) 0.02120(7) 0.68645(14) 0.0222(3) Uani 1 1 d . . . . .
H17 H 0.556(2) -0.0122(11) 0.647(2) 0.041(6) Uiso 1 1 d . . . . .
C11 C 0.07542(18) 0.24750(9) 0.51070(17) 0.0223(4) Uani 1 1 d . . . . .
C12 C 0.07306(19) 0.19751(9) 0.41166(17) 0.0234(4) Uani 1 1 d . . . . .
H12 H -0.023813 0.182230 0.366313 0.028 Uiso 1 1 calc R U . . .
C13 C 0.20927(19) 0.17028(8) 0.37925(16) 0.0228(4) Uani 1 1 d . . . . .
H13 H 0.206016 0.136659 0.311655 0.027 Uiso 1 1 calc R U . . .
C14 C 0.35192(18) 0.19223(8) 0.44602(16) 0.0198(3) Uani 1 1 d . . . . .
C15 C 0.35675(18) 0.24182(8) 0.54452(16) 0.0208(4) Uani 1 1 d . . . . .
H15 H 0.454001 0.256625 0.589933 0.025 Uiso 1 1 calc R U . . .
C16 C 0.22048(18) 0.26948(8) 0.57628(16) 0.0217(4) Uani 1 1 d . . . . .
H16 H 0.224542 0.303608 0.642906 0.026 Uiso 1 1 calc R U . . .
C17 C 0.59580(17) 0.08007(8) 0.62178(16) 0.0201(3) Uani 1 1 d . . . . .
C18 C 0.6581(2) 0.02253(9) 0.82120(17) 0.0277(4) Uani 1 1 d . . . . .
H18 H 0.665308 -0.015845 0.878044 0.033 Uiso 1 1 calc R U . . .
C19 C 0.7058(2) 0.08351(9) 0.86233(18) 0.0296(4) Uani 1 1 d . . . . .
H19 H 0.750077 0.093849 0.951899 0.036 Uiso 1 1 calc R U . . .
N31 N 0.07799(18) 0.11569(9) 1.06221(17) 0.0376(4) Uani 1 1 d . . . . .
C31 C 0.1055(2) 0.12767(9) 0.95650(19) 0.0273(4) Uani 1 1 d . . . . .
C32 C 0.1433(2) 0.14031(9) 0.82105(18) 0.0293(4) Uani 1 1 d . . . . .
H32A H 0.187211 0.186047 0.817016 0.035 Uiso 1 1 calc R U . . .
H32B H 0.047230 0.138020 0.755602 0.035 Uiso 1 1 calc R U . . .
C33 C 0.2608(2) 0.08887(9) 0.78261(19) 0.0307(4) Uani 1 1 d . . . . .
H33A H 0.282090 0.098488 0.689927 0.037 Uiso 1 1 calc R U . . .
H33B H 0.359579 0.094264 0.843750 0.037 Uiso 1 1 calc R U . . .
C34 C 0.2065(2) 0.01614(9) 0.78926(19) 0.0314(4) Uani 1 1 d . . . . .
H34A H 0.188808 0.006182 0.882774 0.038 Uiso 1 1 calc R U . . .
H34B H 0.290765 -0.013769 0.767486 0.038 Uiso 1 1 calc R U . . .
C35 C 0.0581(2) -0.00033(9) 0.69453(17) 0.0298(4) Uani 1 1 d . . . . .
H35A H 0.027969 -0.047320 0.710354 0.036 Uiso 1 1 calc R U . . .
H35B H -0.026652 0.029142 0.716830 0.036 Uiso 1 1 calc R U . . .
C36 C 0.0736(2) 0.00811(10) 0.54694(18) 0.0304(4) Uani 1 1 d . . . . .
H36A H 0.158257 -0.021435 0.524591 0.037 Uiso 1 1 calc R U . . .
H36B H 0.103966 0.055071 0.531141 0.037 Uiso 1 1 calc R U . . .

loop_
_atom_site_aniso_label
_atom_site_aniso_U_11
_atom_site_aniso_U_22
_atom_site_aniso_U_33
_atom_site_aniso_U_23
_atom_site_aniso_U_13
_atom_site_aniso_U_12
S11 0.0209(2) 0.0198(2) 0.0239(2) 0.00138(17) 0.00492(16) -0.00102(16)
S12 0.0268(2) 0.0235(2) 0.0281(3) -0.00499(18) -0.00289(17) -0.00216(17)
O11 0.0348(7) 0.0295(7) 0.0199(7) 0.0022(5) 0.0085(5) 0.0030(5)
O12 0.0216(6) 0.0242(7) 0.0437(8) 0.0014(6) 0.0062(5) -0.0054(5)
N11 0.0201(8) 0.0380(10) 0.0373(10) -0.0136(8) 0.0009(6) 0.0008(7)
N12 0.0231(7) 0.0177(7) 0.0216(7) -0.0005(6) -0.0002(5) -0.0001(6)
N13 0.0250(7) 0.0193(8) 0.0210(8) -0.0017(6) -0.0013(6) 0.0005(6)
C11 0.0200(8) 0.0226(9) 0.0238(9) 0.0030(7) 0.0007(6) 0.0007(7)
C12 0.0213(8) 0.0242(9) 0.0232(9) -0.0019(7) -0.0030(6) -0.0034(7)
C13 0.0278(9) 0.0205(9) 0.0192(9) -0.0009(7) 0.0007(7) -0.0018(7)
C14 0.0213(8) 0.0167(8) 0.0213(9) 0.0032(6) 0.0024(6) 0.0004(6)
C15 0.0202(8) 0.0189(8) 0.0222(9) 0.0023(7) -0.0009(6) -0.0023(6)
C16 0.0249(9) 0.0199(9) 0.0195(9) -0.0010(7) -0.0003(6) -0.0005(7)
C17 0.0159(8) 0.0205(9) 0.0234(9) -0.0044(7) 0.0009(6) 0.0017(6)
C18 0.0303(9) 0.0294(10) 0.0212(9) -0.0009(7) -0.0039(7) 0.0045(8)
C19 0.0306(10) 0.0337(11) 0.0221(9) -0.0026(8) -0.0050(7) 0.0029(8)
N31 0.0444(10) 0.0383(10) 0.0298(10) -0.0013(8) 0.0040(7) 0.0045(8)
C31 0.0282(9) 0.0244(9) 0.0278(11) -0.0019(8) -0.0012(7) 0.0032(7)
C32 0.0340(10) 0.0280(10) 0.0253(10) 0.0012(8) 0.0017(7) -0.0030(8)
C33 0.0281(9) 0.0354(11) 0.0287(10) -0.0033(8) 0.0047(7) -0.0043(8)
C34 0.0358(10) 0.0315(10) 0.0271(10) 0.0001(8) 0.0044(8) 0.0042(8)
C35 0.0374(10) 0.0277(10) 0.0253(10) -0.0002(8) 0.0073(8) -0.0058(8)
C36 0.0315(10) 0.0347(11) 0.0265(10) -0.0010(8) 0.0087(7) -0.0031(8)

loop_
_atom_type_symbol
_atom_type_description
_atom_type_scat_dispersion_real
_atom_type_scat_dispersion_imag
_atom_type_scat_source
C C 0.0033 0.0016 'International Tables Vol C Tables 4.2.6.8 and 6.1.1.4'
H H 0.0000 0.0000 'International Tables Vol C Tables 4.2.6.8 and 6.1.1.4'
N N 0.0061 0.0033 'International Tables Vol C Tables 4.2.6.8 and 6.1.1.4'
O O 0.0106 0.0060 'International Tables Vol C Tables 4.2.6.8 and 6.1.1.4'
S S 0.1246 0.1234 'International Tables Vol C Tables 4.2.6.8 and 6.1.1.4'

loop_
_geom_angle_atom_site_label_1
_geom_angle_atom_site_label_2
_geom_angle_atom_site_label_3
_geom_angle
_geom_angle_site_symmetry_1
_geom_angle_site_symmetry_3
_geom_angle_publ_flag
O11 S11 O12 117.86(7) . . ?
O11 S11 N12 103.53(7) . . ?
O12 S11 N12 111.76(7) . . ?
O11 S11 C14 108.22(7) . . ?
O12 S11 C14 108.03(8) . . ?
N12 S11 C14 106.89(8) . . ?
C19 S12 C17 90.43(8) . . ?
C11 N11 H10 121.8(12) . . ?
C11 N11 H11 117.6(13) . . ?
H10 N11 H11 114.6(14) . . ?
C17 N12 S11 122.30(11) . . ?
C17 N13 C18 115.60(15) . . ?
C17 N13 H17 119.6(15) . . ?
C18 N13 H17 124.6(15) . . ?
N11 C11 C12 120.79(15) . . ?
N11 C11 C16 120.72(16) . . ?
C12 C11 C16 118.48(15) . . ?
C13 C12 C11 120.96(15) . . ?
C13 C12 H12 119.5 . . ?
C11 C12 H12 119.5 . . ?
C12 C13 C14 119.81(16) . . ?
C12 C13 H13 120.1 . . ?
C14 C13 H13 120.1 . . ?
C15 C14 C13 120.10(15) . . ?
C15 C14 S11 120.69(12) . . ?
C13 C14 S11 119.10(13) . . ?
C16 C15 C14 120.12(15) . . ?
C16 C15 H15 119.9 . . ?
C14 C15 H15 119.9 . . ?
C15 C16 C11 120.53(15) . . ?
C15 C16 H16 119.7 . . ?
C11 C16 H16 119.7 . . ?
N12 C17 N13 119.68(14) . . ?
N12 C17 S12 130.76(13) . . ?
N13 C17 S12 109.56(12) . . ?
C19 C18 N13 112.50(17) . . ?
C19 C18 H18 123.8 . . ?
N13 C18 H18 123.8 . . ?
C18 C19 S12 111.91(13) . . ?
C18 C19 H19 124.0 . . ?
S12 C19 H19 124.0 . . ?
N31 C31 C32 177.7(2) . . ?
C31 C32 C33 111.08(15) . . ?
C31 C32 H32A 109.4 . . ?
C33 C32 H32A 109.4 . . ?
C31 C32 H32B 109.4 . . ?
C33 C32 H32B 109.4 . . ?
H32A C32 H32B 108.0 . . ?
C34 C33 C32 113.82(15) . . ?
C34 C33 H33A 108.8 . . ?
C32 C33 H33A 108.8 . . ?
C34 C33 H33B 108.8 . . ?
C32 C33 H33B 108.8 . . ?
H33A C33 H33B 107.7 . . ?
C33 C34 C35 114.53(15) . . ?
C33 C34 H34A 108.6 . . ?
C35 C34 H34A 108.6 . . ?
C33 C34 H34B 108.6 . . ?
C35 C34 H34B 108.6 . . ?
H34A C34 H34B 107.6 . . ?
C36 C35 C34 113.86(15) . . ?
C36 C35 H35A 108.8 . . ?
C34 C35 H35A 108.8 . . ?
C36 C35 H35B 108.8 . . ?
C34 C35 H35B 108.8 . . ?
H35A C35 H35B 107.7 . . ?
C35 C36 C36 113.84(18) . 3_556 ?
C35 C36 H36A 108.8 . . ?
C36 C36 H36A 108.8 3_556 . ?
C35 C36 H36B 108.8 . . ?
C36 C36 H36B 108.8 3_556 . ?
H36A C36 H36B 107.7 . . ?

loop_
_geom_bond_atom_site_label_1
_geom_bond_atom_site_label_2
_geom_bond_distance
_geom_bond_site_symmetry_2
_geom_bond_publ_flag
S11 O11 1.4441(12) . ?
S11 O12 1.4467(12) . ?
S11 N12 1.6077(14) . ?
S11 C14 1.7479(16) . ?
S12 C19 1.7368(19) . ?
S12 C17 1.7443(16) . ?
N11 C11 1.365(2) . ?
N11 H10 0.872(15) . ?
N11 H11 0.878(15) . ?
N12 C17 1.329(2) . ?
N13 C17 1.339(2) . ?
N13 C18 1.383(2) . ?
N13 H17 0.83(2) . ?
C11 C12 1.404(2) . ?
C11 C16 1.409(2) . ?
C12 C13 1.379(2) . ?
C12 H12 0.9500 . ?
C13 C14 1.396(2) . ?
C13 H13 0.9500 . ?
C14 C15 1.393(2) . ?
C15 C16 1.380(2) . ?
C15 H15 0.9500 . ?
C16 H16 0.9500 . ?
C18 C19 1.330(3) . ?
C18 H18 0.9500 . ?
C19 H19 0.9500 . ?
N31 C31 1.142(2) . ?
C31 C32 1.461(3) . ?
C32 C33 1.530(3) . ?
C32 H32A 0.9900 . ?
C32 H32B 0.9900 . ?
C33 C34 1.527(2) . ?
C33 H33A 0.9900 . ?
C33 H33B 0.9900 . ?
C34 C35 1.528(2) . ?
C34 H34A 0.9900 . ?
C34 H34B 0.9900 . ?
C35 C36 1.513(2) . ?
C35 H35A 0.9900 . ?
C35 H35B 0.9900 . ?
C36 C36 1.516(3) 3_556 ?
C36 H36A 0.9900 . ?
C36 H36B 0.9900 . ?

loop_
_geom_hbond_atom_site_label_D
_geom_hbond_atom_site_label_H
_geom_hbond_atom_site_label_A
_geom_hbond_distance_DH
_geom_hbond_distance_HA
_geom_hbond_distance_DA
_geom_hbond_angle_DHA
_geom_hbond_site_symmetry_A
_geom_hbond_publ_flag
N11 H10 O11 0.872(15) 2.094(16) 2.944(2) 164.3(16) 4_566 yes
N11 H11 O12 0.878(15) 2.092(16) 2.9691(19) 177.6(18) 1_455 yes
N13 H17 O11 0.83(2) 2.60(2) 3.2182(19) 132.3(19) 3_656 yes
N13 H17 N12 0.83(2) 2.08(2) 2.891(2) 167(2) 3_656 yes

loop_
_geom_torsion_atom_site_label_1
_geom_torsion_atom_site_label_2
_geom_torsion_atom_site_label_3
_geom_torsion_atom_site_label_4
_geom_torsion
_geom_torsion_site_symmetry_1
_geom_torsion_site_symmetry_2
_geom_torsion_site_symmetry_3
_geom_torsion_site_symmetry_4
_geom_torsion_publ_flag
O11 S11 N12 C17 163.21(13) . . . . ?
O12 S11 N12 C17 35.36(15) . . . . ?
C14 S11 N12 C17 -82.64(14) . . . . ?
N11 C11 C12 C13 178.91(16) . . . . ?
C16 C11 C12 C13 0.2(3) . . . . ?
C11 C12 C13 C14 0.4(3) . . . . ?
C12 C13 C14 C15 -0.4(2) . . . . ?
C12 C13 C14 S11 176.02(13) . . . . ?
O11 S11 C14 C15 -151.24(13) . . . . ?
O12 S11 C14 C15 -22.59(16) . . . . ?
N12 S11 C14 C15 97.82(14) . . . . ?
O11 S11 C14 C13 32.36(15) . . . . ?
O12 S11 C14 C13 161.01(13) . . . . ?
N12 S11 C14 C13 -78.58(14) . . . . ?
C13 C14 C15 C16 -0.1(2) . . . . ?
S11 C14 C15 C16 -176.47(12) . . . . ?
C14 C15 C16 C11 0.6(2) . . . . ?
N11 C11 C16 C15 -179.41(16) . . . . ?
C12 C11 C16 C15 -0.7(2) . . . . ?
S11 N12 C17 N13 176.12(12) . . . . ?
S11 N12 C17 S12 -3.5(2) . . . . ?
C18 N13 C17 N12 -179.13(14) . . . . ?
C18 N13 C17 S12 0.57(18) . . . . ?
C19 S12 C17 N12 178.90(17) . . . . ?
C19 S12 C17 N13 -0.76(13) . . . . ?
C17 N13 C18 C19 0.0(2) . . . . ?
N13 C18 C19 S12 -0.6(2) . . . . ?
C17 S12 C19 C18 0.80(15) . . . . ?
C31 C32 C33 C34 57.5(2) . . . . ?
C32 C33 C34 C35 61.2(2) . . . . ?
C33 C34 C35 C36 62.5(2) . . . . ?
C34 C35 C36 C36 -179.9(2) . . . 3_556 ?
